data_9015522
loop_
_publ_author_name
'Duc Tran Qui'
'Tordjman, I.'
'Averbuch, M.'
'Bassi, G.'

_publ_section_title
;
 Structure cristalline du polyphosphate de manganese-ammonium
 _cod_database_code 1008108
;
_journal_name_full 'Bulletin de la Societe Francaise de Mineralogie et de Cristallographie'
_journal_page_first 413
_journal_page_last 420
_journal_volume 93
_journal_year 1970
_chemical_formula_sum 'Mn N2 O12 P4'
_space_group_IT_number 14
_symmetry_space_group_name_Hall '-P 2yn'
_symmetry_space_group_name_H-M 'P 1 21/n 1'
_cell_angle_alpha 90
_cell_angle_beta 101.5
_cell_angle_gamma 90
_cell_length_a 11.297
_cell_length_b 12.993
_cell_length_c 7.839
_cell_formula_units_Z 4
_cell_volume 1127.524
_database_code_amcsd 0016050
_exptl_crystal_density_diffrn 2.350
_cod_duplicate_entry 1008108
_cod_original_formula_sum 'Mn P4 N2 O12'
_cod_database_code 9015522
_amcsd_formula_title 'H8 Mn N2 O12 P4'

loop_
_space_group_symop_operation_xyz
x,y,z
1/2+x,1/2-y,1/2+z
1/2-x,1/2+y,1/2-z
-x,-y,-z

loop_
_atom_site_label
_atom_site_fract_x
_atom_site_fract_y
_atom_site_fract_z
Mn1 0.01640 0.14920 0.76450
P1 0.41190 0.40630 0.83800
P2 0.20650 0.31080 0.59220
P3 0.34120 0.16350 0.41250
P4 0.12680 0.06830 0.18150
N1 0.15810 0.36500 0.08650
N2 0.36380 0.11510 0.92740
O1 0.13400 0.39750 0.51420
O2 0.15320 0.24670 0.72330
O3 0.23250 0.24520 0.45390
O4 0.34340 0.34230 0.69500
O5 0.41040 0.21640 0.27790
O6 0.41240 0.11380 0.56710
O7 0.26400 0.08020 0.29780
O8 0.12290 0.13660 0.03770
O9 0.10060 -0.04230 0.14300
O10 0.05540 0.11050 0.31870
O11 0.39970 0.35880 0.00190
O12 0.38490 0.51870 0.81400

loop_
_cod_related_entry_id
_cod_related_entry_database
_cod_related_entry_code
1 AMCSD 0016050
